data_2006332
loop_
_publ_author_name
'Chentit, Mostafa'
'Geoffroy, Michel'
'Bernardinelli, G\'erald'

_publ_contact_author
; Dr Gerald Bernardinelli
  Laboratoire de Cristallographie
  Universit\'e de Gen\`eve
  24, quai E. Ansermet
  CH - 1211 GENEVE 4
  Switzerland
;
_publ_section_title
Di-\m-bromo-bis{[(2,4,6-tris-<i>tert</i>-butylphenyl)phosphanediylmethyl-<i>P</i>]phenyl-<i>C</i>^2^}dipalladium
_journal_issue 7
_journal_name_full 'Acta Crystallographica Section C'
_journal_page_first 866
_journal_page_last 868
_journal_paper_doi 10.1107/S0108270197003235
_journal_volume 53
_journal_year 1997
_chemical_formula_analytical 'C50 H68 P2 Br2 Pd2'
_chemical_formula_iupac '[Pd2 Br2 (C25 H34 P)2]'
_chemical_formula_moiety 'C50 H68 P2 Br2 Pd2'
_chemical_formula_structural (Pd_Br_C25_H34_P)2
_chemical_formula_sum 'C50 H68 Br2 P2 Pd2'
_chemical_formula_weight 1103.6
_chemical_melting_point 522
_chemical_name_systematic
;
di-\m-bromo-bis{[(2,4,6-tris-tert-butylphenyl)phosphanediylmethyl-P]phenyl)-
dipalladium
;
_space_group_IT_number 14
_symmetry_cell_setting monoclinic
_symmetry_space_group_name_Hall '-P 2ybc'
_symmetry_space_group_name_H-M 'P 1 21/c 1'
_audit_creation_method from_xtal_archive_file_using_CIFIO
_cell_angle_alpha 90.00000
_cell_angle_beta 105.010(3)
_cell_angle_gamma 90.00000
_cell_formula_units_Z 2
_cell_length_a 14.1560(10)
_cell_length_b 19.536(3)
_cell_length_c 9.2244(4)
_cell_measurement_reflns_used 24
_cell_measurement_temperature 293
_cell_measurement_theta_max 33
_cell_measurement_theta_min 26
_cell_volume 2464.0(4)
_computing_cell_refinement 'LATCON Xtal3.2 (Hall, Flack & Stewart, 1992)'
_computing_data_collection CAD4_software_(Enraf-Nonius,_1989)
_computing_data_reduction 'REFCA LSABS (Blanc, Schwarzenbach & Flack, 1991) and SORTRF Xtal3.2'
_computing_molecular_graphics ORTEPII_(Johnson,_1976)_in_Xtal3.2
_computing_publication_material BONDLA_CIFIO_Xtal3.2
_computing_structure_refinement CRYLSQ_Xtal3.2
_computing_structure_solution 'MULTAN87 (Main et al., 1987)'
_diffrn_ambient_temperature 293
_diffrn_measurement_device Enraf-Nonius_CAD4_4circle_diffractometer
_diffrn_measurement_method \w/2\q_scans
_diffrn_radiation_monochromator graphite
_diffrn_radiation_source fine-focus_Philips_t
_diffrn_radiation_type 'Cu K\a'
_diffrn_radiation_wavelength 1.54183
_diffrn_reflns_av_R_equivalents .021
_diffrn_reflns_av_sigmaI/netI .048
_diffrn_reflns_limit_h_max 14
_diffrn_reflns_limit_h_min -14
_diffrn_reflns_limit_k_max 20
_diffrn_reflns_limit_k_min 0
_diffrn_reflns_limit_l_max 9
_diffrn_reflns_limit_l_min 0
_diffrn_reflns_number 3224
_diffrn_reflns_theta_max 53
_diffrn_reflns_theta_min 2.26
_diffrn_standards_decay_% 0
_diffrn_standards_interval_time 60
_diffrn_standards_number 2
_exptl_absorpt_coefficient_mu 8.628
_exptl_absorpt_correction_T_max .777879
_exptl_absorpt_correction_T_min .456776
_exptl_absorpt_correction_type Analytical_integration
_exptl_absorpt_process_details 'Xtal3.2 LSABS (Blanc & schwarzenbach 1991)'
_exptl_crystal_colour red
_exptl_crystal_density_diffrn 1.488
_exptl_crystal_density_meas ?
_exptl_crystal_description prism
_exptl_crystal_F_000 1120
_exptl_crystal_size_max 0.12
_exptl_crystal_size_mid 0.09
_exptl_crystal_size_min 0.03
_refine_diff_density_max .751
_refine_diff_density_min -.815
_refine_ls_abs_structure_details none
_refine_ls_abs_structure_Flack 0
_refine_ls_extinction_coef 0.01E-4(1)
_refine_ls_extinction_method Zachariasen_(1968)
_refine_ls_goodness_of_fit_all 2.228
_refine_ls_goodness_of_fit_obs 2.399
_refine_ls_hydrogen_treatment 'refxyz except for methyl groups'
_refine_ls_matrix_type full
_refine_ls_number_constraints 0
_refine_ls_number_parameters 275
_refine_ls_number_reflns 2444
_refine_ls_number_restraints 0
_refine_ls_R_factor_all .055
_refine_ls_R_factor_obs .043
_refine_ls_shift/esd_max .00079
_refine_ls_shift/esd_mean .00004
_refine_ls_structure_factor_coef F
_refine_ls_weighting_details 'w = 1/[\s^2^(F)]'
_refine_ls_weighting_scheme calc
_refine_ls_wR_factor_all .035
_refine_ls_wR_factor_obs .034
_reflns_number_observed 2444
_reflns_number_total 2860
_reflns_observed_criterion refl_observed_if_F____>_4.00_sigma(F___)
_cod_data_source_file pa1251.cif
_cod_data_source_block TAFA
_cod_depositor_comments
;
The following automatic conversions were performed:

'_exptl_crystal_density_meas' value 'not measured' was changed to '?'
- the value is perceived as not measured.

Automatic conversion script
Id: cif_fix_values 3008 2015-01-20 13:52:24Z robertas 

The following automatic conversions were performed:

'_refine_ls_weighting_scheme' value 'w = 1/[\s^2^(F)]' was changed to
'calc'. New tag '_refine_ls_weighting_details' was created. The value
of the new tag was set to 'w = 1/[\s^2^(F)]'.

Automatic conversion script
Id: cif_fix_values 3143 2015-03-26 13:38:13Z robertas 
;
_cod_original_sg_symbol_Hall -P_2ybc
_cod_original_sg_symbol_H-M 'P 21/c'
_cod_original_formula_sum 'C50 H68 P2 Br2 Pd2'
_cod_database_code 2006332

loop_
_symmetry_equiv_pos_as_xyz
+x,+y,+z
-x,1/2+y,1/2-z
-x,-y,-z
+x,1/2-y,1/2+z

loop_
_atom_site_aniso_label
_atom_site_aniso_U_11
_atom_site_aniso_U_22
_atom_site_aniso_U_33
_atom_site_aniso_U_12
_atom_site_aniso_U_13
_atom_site_aniso_U_23
Pd .0268(4) .0270(4) .0293(4) .0016(3) -.0037(3) -.0056(4)
Br .0379(6) .0362(6) .0432(6) .0083(5) -.0108(5) -.0116(5)
P .0290(12) .0396(14) .0384(14) .0024(11) -.0060(11) -.0089(12)
C1 .034(5) .040(6) .046(6) .010(5) .005(5) -.011(5)
C2 .035(5) .033(6) .030(5) .006(5) .010(5) -.006(5)
C3 .040(6) .051(7) .055(7) .019(6) -.006(5) -.010(6)
C4 .049(7) .061(8) .086(9) .030(7) -.013(6) -.016(7)
C5 .062(7) .040(7) .097(9) .028(6) -.005(7) -.021(7)
C6 .058(8) .054(8) .064(8) .007(6) .007(6) -.025(6)
C7 .038(6) .050(6) .045(6) .000(5) -.003(5) -.025(5)
C8 .026(5) .027(5) .027(5) .000(4) -.002(4) -.011(4)
C9 .035(5) .021(5) .030(5) .001(4) .002(5) -.001(4)
C10 .032(6) .037(6) .041(6) -.004(5) .012(5) -.001(5)
C11 .028(5) .036(5) .032(6) .005(5) .001(5) -.005(5)
C12 .037(5) .045(6) .023(5) .009(5) .001(5) .005(5)
C13 .029(5) .033(5) .028(5) .000(4) .003(4) -.010(5)
C14 .044(6) .035(6) .033(6) -.004(5) .006(5) .002(5)
C15 .079(7) .044(6) .050(7) -.006(6) .010(6) .009(6)
C16 .096(8) .069(8) .028(6) -.025(6) .014(6) -.002(6)
C17 .097(8) .087(9) .051(7) .003(7) .038(6) .023(7)
C18 .020(5) .057(7) .054(7) .001(5) -.009(5) -.002(6)
C19 .044(8) .70(5) .086(11) -.087(16) -.031(8) .12(2)
C20 .097(11) .28(3) .30(3) .119(13) -.123(13) -.217(19)
C21 .101(11) .133(13) .246(19) -.049(10) -.116(12) .060(14)
C22 .032(5) .058(7) .040(6) -.010(5) .008(5) .006(5)
C23 .062(6) .060(7) .052(7) -.030(6) .015(5) .002(6)
C24 .061(6) .090(8) .055(7) -.028(6) .027(6) -.012(7)
C25 .069(7) .097(9) .063(7) -.029(7) .017(6) .031(7)

loop_
_atom_site_label
_atom_site_fract_x
_atom_site_fract_y
_atom_site_fract_z
_atom_site_U_iso_or_equiv
_atom_site_thermal_displace_type
_atom_site_calc_flag
_atom_site_calc_attached_atom
Pd .51883(4) .57495(3) .63214(7) .0297(3) Uani ? ?
Br .39103(6) .53446(5) .40613(10) .0431(5) Uani ? ?
P .63187(14) .61957(11) .8212(3) .0384(12) Uani ? ?
C1 .4986(6) .7135(5) .7614(10) .041(5) Uani ? ?
C2 .4499(5) .6632(4) .6606(8) .032(5) Uani ? ?
C3 .3573(7) .6801(5) .5754(11) .052(6) Uani ? ?
C4 .3146(7) .7416(6) .5878(12) .071(7) Uani ? ?
C5 .3625(7) .7906(5) .6829(13) .071(7) Uani ? ?
C6 .4538(7) .7762(6) .7691(12) .060(7) Uani ? ?
C7 .5946(6) .6971(5) .8537(9) .047(6) Uani ? ?
C8 .7575(5) .6036(4) .9245(8) .028(5) Uani ? ?
C9 .8353(6) .6346(4) .8782(9) .030(5) Uani ? ?
C10 .9267(6) .6335(4) .9792(10) .036(5) Uani ? ?
C11 .9484(6) .6029(4) 1.1173(9) .034(5) Uani ? ?
C12 .8718(6) .5699(5) 1.1561(8) .036(5) Uani ? ?
C13 .7762(5) .5680(4) 1.0667(8) .031(5) Uani ? ?
C14 .8276(6) .6681(4) .7241(9) .038(5) Uani ? ?
C15 .8023(6) .7449(5) .7292(10) .059(6) Uani ? ?
C16 .7556(7) .6342(5) .5932(9) .065(6) Uani ? ?
C17 .9262(7) .6656(5) .6865(10) .075(7) Uani ? ?
C18 1.0520(6) .6026(5) 1.2207(11) .047(6) Uani ? ?
C19 1.0613(9) .5851(14) 1.3664(15) .29(2) Uani ? ?
C20 1.1126(9) .5587(10) 1.171(2) .256(17) Uani ? ?
C21 1.1011(9) .6653(7) 1.2313(19) .190(13) Uani ? ?
C22 .7003(6) .5283(5) 1.1265(9) .044(5) Uani ? ?
C23 .6391(6) .4793(5) 1.0070(10) .058(6) Uani ? ?
C24 .6317(6) .5778(5) 1.1793(10) .067(6) Uani ? ?
C25 .7479(7) .4825(6) 1.2592(10) .076(7) Uani ? ?
H3 .329(6) .655(4) .510(8) .05000 Uiso ? ?
H4 .258(5) .753(4) .519(8) .05000 Uiso ? ?
H5 .339(5) .837(4) .689(8) .05000 Uiso ? ?
H6 .490(6) .800(4) .819(9) .05000 Uiso ? ?
H7 .632(5) .732(4) .932(8) .05000 Uiso ? ?
H10 .986(5) .647(4) .959(8) .05000 Uiso ? ?
H12 .875(5) .546(4) 1.236(8) .05000 Uiso ? ?
H151 .73222 .74934 .75656 .05000 Uiso ? ?
H152 .85891 .76996 .81484 .05000 Uiso ? ?
H153 .79752 .76801 .62049 .05000 Uiso ? ?
H161 .77860 .58159 .58711 .05000 Uiso ? ?
H162 .68422 .63658 .61360 .05000 Uiso ? ?
H163 .75173 .65842 .48412 .05000 Uiso ? ?
H171 .98071 .69321 .77304 .05000 Uiso ? ?
H172 .94946 .61258 .68361 .05000 Uiso ? ?
H173 .92202 .68943 .57803 .05000 Uiso ? ?
H191 1.01832 .61548 1.41344 .05000 Uiso ? ?
H192 1.03381 .52953 1.35988 .05000 Uiso ? ?
H193 1.13621 .58116 1.43731 .05000 Uiso ? ?
H201 1.08305 .50671 1.16756 .05000 Uiso ? ?
H202 1.11659 .57391 1.06043 .05000 Uiso ? ?
H203 1.18691 .55796 1.24604 .05000 Uiso ? ?
H211 1.10552 .67880 1.12019 .05000 Uiso ? ?
H212 1.05846 .70193 1.27460 .05000 Uiso ? ?
H213 1.17487 .66362 1.30580 .05000 Uiso ? ?
H231 .60117 .50893 .91052 .05000 Uiso ? ?
H232 .68858 .44292 .97532 .05000 Uiso ? ?
H233 .58603 .45112 1.05123 .05000 Uiso ? ?
H241 .67493 .61014 1.26885 .05000 Uiso ? ?
H242 .59339 .60936 1.08604 .05000 Uiso ? ?
H243 .57821 .54949 1.22325 .05000 Uiso ? ?
H251 .79516 .44697 1.22392 .05000 Uiso ? ?
H252 .79034 .51578 1.34826 .05000 Uiso ? ?
H253 .69379 .45540 1.30197 .05000 Uiso ? ?

loop_
_atom_type_symbol
_atom_type_scat_dispersion_real
_atom_type_scat_dispersion_imag
_atom_type_scat_source
C .017 .009 'Int. Tables Vol IV Tables 2.2B and 2.3.1'
H 0 0 'Int. Tables Vol IV Tables 2.2B and 2.3.1'
P .283 .434 'Int. Tables Vol IV Tables 2.2B and 2.3.1'
Br -.767 1.283 'Int. Tables Vol IV Tables 2.2B and 2.3.1'
Pd -.059 3.934 'Int. Tables Vol IV Tables 2.2B and 2.3.1'

loop_
_geom_angle_atom_site_label_1
_geom_angle_atom_site_label_2
_geom_angle_atom_site_label_3
_geom_angle_site_symmetry_3
_geom_angle
_geom_angle_publ_flag
Br Pd P . 174.85(7) yes
Br Pd C2 . 96.20(18) yes
Br Pd Br 3_666 84.27(4) yes
P Pd C2 . 80.65(19) yes
P Pd Br 3_666 98.79(6) yes
C2 Pd Br 3_666 178.5(3) yes
Pd Br Pd 3_666 95.73(4) yes
Pd P C7 . 107.7(3) yes
Pd P C8 . 139.0(3) yes
C7 P C8 . 112.1(4) yes
C2 C1 C6 . 119.9(7) ?
C2 C1 C7 . 117.5(8) yes
C6 C1 C7 . 122.5(8) ?
Pd C2 C1 . 120.6(5) yes
Pd C2 C3 . 123.0(6) ?
C1 C2 C3 . 116.1(8) ?
C2 C3 C4 . 122.5(8) ?
C2 C3 H3 . 120(6) ?
C4 C3 H3 . 118(6) ?
C3 C4 C5 . 121.2(8) ?
C3 C4 H4 . 119(5) ?
C5 C4 H4 . 118(5) ?
C4 C5 C6 . 118.3(9) ?
C4 C5 H5 . 125(4) ?
C6 C5 H5 . 117(4) ?
C1 C6 C5 . 121.9(9) ?
C1 C6 H6 . 109(6) ?
C5 C6 H6 . 129(6) ?
P C7 C1 . 113.0(6) yes
P C7 H7 . 127(4) ?
C1 C7 H7 . 120(4) ?
P C8 C9 . 120.1(6) ?
P C8 C13 . 118.8(6) ?
C9 C8 C13 . 120.3(6) ?
C8 C9 C10 . 117.0(7) ?
C8 C9 C14 . 125.7(6) ?
C10 C9 C14 . 117.2(7) ?
C9 C10 C11 . 125.4(8) ?
C9 C10 H10 . 126(4) ?
C11 C10 H10 . 108(4) ?
C10 C11 C12 . 116.2(7) ?
C10 C11 C18 . 122.0(8) ?
C12 C11 C18 . 121.8(7) ?
C11 C12 C13 . 124.4(7) ?
C11 C12 H12 . 127(5) ?
C13 C12 H12 . 109(5) ?
C8 C13 C12 . 116.5(7) ?
C8 C13 C22 . 125.9(6) ?
C12 C13 C22 . 117.6(7) ?
C9 C14 C15 . 110.1(7) ?
C9 C14 C16 . 115.0(7) ?
C9 C14 C17 . 110.2(6) ?
C15 C14 C16 . 109.6(6) ?
C15 C14 C17 . 105.7(7) ?
C16 C14 C17 . 105.8(7) ?
C14 C15 H151 . 108.5(8) ?
C14 C15 H152 . 109.1(7) ?
C14 C15 H153 . 109.6(8) ?
H151 C15 H152 . 109.9(8) ?
H151 C15 H153 . 109.8(7) ?
H152 C15 H153 . 110.0(8) ?
C14 C16 H161 . 107.8(7) ?
C14 C16 H162 . 108.1(8) ?
C14 C16 H163 . 113.9(8) ?
H161 C16 H162 . 111.0(8) ?
H161 C16 H163 . 107.8(8) ?
H162 C16 H163 . 108.3(7) ?
C14 C17 H171 . 109.4(8) ?
C14 C17 H172 . 109.7(8) ?
C14 C17 H173 . 111.0(7) ?
H171 C17 H172 . 109.1(8) ?
H171 C17 H173 . 108.5(9) ?
H172 C17 H173 . 109.2(9) ?
C11 C18 C19 . 116.6(9) ?
C11 C18 C20 . 112.0(9) ?
C11 C18 C21 . 114.9(9) ?
C19 C18 C20 . 105.3(13) ?
C19 C18 C21 . 103.4(14) ?
C20 C18 C21 . 103.2(11) ?
C18 C19 H191 . 110.9(18) ?
C18 C19 H192 . 104.0(14) ?
C18 C19 H193 . 116.0(12) ?
H191 C19 H192 . 109.9(14) ?
H191 C19 H193 . 112.2(15) ?
H192 C19 H193 . 103.2(19) ?
C18 C20 H201 . 108.8(13) ?
C18 C20 H202 . 109.5(14) ?
C18 C20 H203 . 112.0(15) ?
H201 C20 H202 . 110.1(15) ?
H201 C20 H203 . 107.5(14) ?
H202 C20 H203 . 108.9(14) ?
C18 C21 H211 . 107.3(12) ?
C18 C21 H212 . 106.9(12) ?
C18 C21 H213 . 113.2(12) ?
H211 C21 H212 . 111.5(12) ?
H211 C21 H213 . 109.0(13) ?
H212 C21 H213 . 108.9(13) ?
C13 C22 C23 . 111.8(7) ?
C13 C22 C24 . 110.7(7) ?
C13 C22 C25 . 112.2(7) ?
C23 C22 C24 . 109.5(7) ?
C23 C22 C25 . 105.0(7) ?
C24 C22 C25 . 107.5(8) ?
C22 C23 H231 . 108.9(7) ?
C22 C23 H232 . 108.4(7) ?
C22 C23 H233 . 111.0(8) ?
H231 C23 H232 . 110.2(8) ?
H231 C23 H233 . 109.5(7) ?
H232 C23 H233 . 108.8(8) ?
C22 C24 H241 . 109.1(7) ?
C22 C24 H242 . 109.5(8) ?
C22 C24 H243 . 110.6(8) ?
H241 C24 H242 . 109.9(9) ?
H241 C24 H243 . 108.5(8) ?
H242 C24 H243 . 109.2(7) ?
C22 C25 H251 . 108.5(8) ?
C22 C25 H252 . 107.1(8) ?
C22 C25 H253 . 111.7(8) ?
H251 C25 H252 . 110.4(8) ?
H251 C25 H253 . 110.5(9) ?
H252 C25 H253 . 108.5(9) ?

loop_
_geom_bond_atom_site_label_1
_geom_bond_atom_site_label_2
_geom_bond_site_symmetry_1
_geom_bond_site_symmetry_2
_geom_bond_distance
_geom_bond_publ_flag
Pd Br . . 2.5082(9) yes
Pd P . . 2.217(2) yes
Pd C2 . . 2.031(8) yes
Pd Br . 3_666 2.5602(11) yes
P C7 . . 1.657(9) yes
P C8 . . 1.814(7) yes
C1 C2 . . 1.404(11) yes
C1 C6 . . 1.390(13) ?
C1 C7 . . 1.441(10) yes
C2 C3 . . 1.383(10) ?
C3 C4 . . 1.364(14) ?
C3 H3 . . .81(7) ?
C4 C5 . . 1.354(14) ?
C4 H4 . . .91(6) ?
C5 C6 . . 1.360(13) ?
C5 H5 . . .97(7) ?
C6 H6 . . .75(7) ?
C7 H7 . . 1.04(6) ?
C8 C9 . . 1.416(11) ?
C8 C13 . . 1.448(11) ?
C9 C10 . . 1.384(10) ?
C9 C14 . . 1.543(11) ?
C10 C11 . . 1.369(12) ?
C10 H10 . . .94(7) ?
C11 C12 . . 1.386(12) ?
C11 C18 . . 1.529(10) ?
C12 C13 . . 1.390(10) ?
C12 H12 . . .86(7) ?
C13 C22 . . 1.538(12) ?
C14 C15 . . 1.547(12) ?
C14 C16 . . 1.515(11) ?
C14 C17 . . 1.524(14) ?
C15 H151 . . 1.089(9) ?
C15 H152 . . 1.086(8) ?
C15 H153 . . 1.086(9) ?
C16 H161 . . 1.084(9) ?
C16 H162 . . 1.076(10) ?
C16 H163 . . 1.100(9) ?
C17 H171 . . 1.098(9) ?
C17 H172 . . 1.088(10) ?
C17 H173 . . 1.092(10) ?
C18 C19 . . 1.360(18) ?
C18 C20 . . 1.37(2) ?
C18 C21 . . 1.399(17) ?
C19 H191 . . 1.02(2) ?
C19 H192 . . 1.15(3) ?
C19 H193 . . 1.095(11) ?
C20 H201 . . 1.095(18) ?
C20 H202 . . 1.077(19) ?
C20 H203 . . 1.100(13) ?
C21 H211 . . 1.075(18) ?
C21 H212 . . 1.078(15) ?
C21 H213 . . 1.091(12) ?
C22 C23 . . 1.545(11) ?
C22 C24 . . 1.535(13) ?
C22 C25 . . 1.527(12) ?
C23 H231 . . 1.080(8) ?
C23 H232 . . 1.090(9) ?
C23 H233 . . 1.093(10) ?
C24 H241 . . 1.092(9) ?
C24 H242 . . 1.082(9) ?
C24 H243 . . 1.098(10) ?
C25 H251 . . 1.071(11) ?
C25 H252 . . 1.097(9) ?
C25 H253 . . 1.086(11) ?

loop_
_geom_torsion_atom_site_label_1
_geom_torsion_atom_site_label_2
_geom_torsion_atom_site_label_3
_geom_torsion_atom_site_label_4
_geom_torsion_site_symmetry_1
_geom_torsion_site_symmetry_3
_geom_torsion_site_symmetry_4
_geom_torsion
P Pd Br Pd . . 3_666 126.6(8)
C2 Pd Br Pd . . 3_666 178.6(3)
Br Pd P C7 . . . 47.3(9)
Br Pd P C8 . . . -118.6(8)
C2 Pd P C7 . . . -5.2(5)
C2 Pd P C8 . . . -171.2(5)
Br Pd P C7 3_666 . . 173.4(4)
Br Pd P C8 3_666 . . 7.4(5)
Br Pd C2 C1 . . . -169.3(7)
Br Pd C2 C3 . . . 5.3(8)
P Pd C2 C1 . . . 6.6(7)
P Pd C2 C3 . . . -178.8(8)
Br Pd C2 C1 3_666 . . -61(8)
Br Pd C2 C3 3_666 . . 113(7)
P Pd Br Pd . 3_666 3_666 -175.82(7)
C2 Pd Br Pd . 3_666 3_666 -108(7)
Pd P C7 C1 . . . 4.0(8)
C8 P C7 C1 . . . 174.0(7)
Pd P C8 C9 . . . 91.2(7)
Pd P C8 C13 . . . -98.5(7)
C7 P C8 C9 . . . -74.3(8)
C7 P C8 C13 . . . 96.0(7)
C6 C1 C2 Pd . . . 173.9(8)
C6 C1 C2 C3 . . . -1.0(13)
C7 C1 C2 Pd . . . -6.1(11)
C7 C1 C2 C3 . . . 179.0(9)
C2 C1 C6 C5 . . . 1.0(16)
C7 C1 C6 C5 . . . -179.0(11)
C2 C1 C7 P . . . .8(11)
C6 C1 C7 P . . . -179.2(9)
Pd C2 C3 C4 . . . -175.0(8)
C1 C2 C3 C4 . . . -.3(14)
C2 C3 C4 C5 . . . 1.7(17)
C3 C4 C5 C6 . . . -1.7(18)
C4 C5 C6 C1 . . . .4(18)
P C8 C9 C10 . . . 165.5(6)
P C8 C9 C14 . . . -16.0(11)
C13 C8 C9 C10 . . . -4.6(11)
C13 C8 C9 C14 . . . 173.9(7)
P C8 C13 C12 . . . -166.6(6)
P C8 C13 C22 . . . 13.7(11)
C9 C8 C13 C12 . . . 3.7(11)
C9 C8 C13 C22 . . . -176.0(8)
C8 C9 C10 C11 . . . 2.4(12)
C14 C9 C10 C11 . . . -176.2(8)
C8 C9 C14 C15 . . . 90.1(9)
C8 C9 C14 C16 . . . -34.3(11)
C8 C9 C14 C17 . . . -153.6(8)
C10 C9 C14 C15 . . . -91.4(9)
C10 C9 C14 C16 . . . 144.2(8)
C10 C9 C14 C17 . . . 24.9(10)
C9 C10 C11 C12 . . . .9(13)
C9 C10 C11 C18 . . . 178.6(8)
C10 C11 C12 C13 . . . -1.9(13)
C18 C11 C12 C13 . . . -179.7(8)
C10 C11 C18 C19 . . . 165.4(15)
C10 C11 C18 C20 . . . -73.2(13)
C10 C11 C18 C21 . . . 44.1(14)
C12 C11 C18 C19 . . . -17.0(17)
C12 C11 C18 C20 . . . 104.4(13)
C12 C11 C18 C21 . . . -138.3(11)
C11 C12 C13 C8 . . . -.3(12)
C11 C12 C13 C22 . . . 179.4(8)
C8 C13 C22 C23 . . . 48.0(11)
C8 C13 C22 C24 . . . -74.3(10)
C8 C13 C22 C25 . . . 165.6(8)
C12 C13 C22 C23 . . . -131.7(8)
C12 C13 C22 C24 . . . 106.0(8)
C12 C13 C22 C25 . . . -14.1(11)
